data_7156248
loop_
_publ_author_name
'Wang, Zheng'
'Xu, Ming-Hua'

_publ_section_title
;
 Highly enantioselective synthesis of \a-tertiary chiral amino acid
 derivatives through rhodium-catalyzed asymmetric arylation of cyclic
 N-sulfonyl \a-ketimino esters.
;
_journal_issue 25
_journal_name_full 'Organic &amp; biomolecular chemistry'
_journal_page_first 4633
_journal_page_last 4640
_journal_paper_doi 10.1039/c8ob00840j
_journal_volume 16
_journal_year 2018
_chemical_absolute_configuration rmad
_chemical_formula_moiety 'C15 H11 N O'
_chemical_formula_sum 'C15 H11 N O'
_chemical_formula_weight 221.25
_space_group_crystal_system orthorhombic
_space_group_IT_number 19
_space_group_name_Hall 'P 2ac 2ab'
_space_group_name_H-M_alt 'P 21 21 21'
_symmetry_space_group_name_Hall 'P 2ac 2ab'
_symmetry_space_group_name_H-M 'P 21 21 21'
_atom_sites_solution_hydrogens geom
_atom_sites_solution_primary dual
_audit_creation_date 2017-07-05
_audit_creation_method
;
Olex2 1.2
(compiled 2017.03.28 svn.r3405 for OlexSys, GUI svn.r5337)
;
_audit_update_record
;
2018-04-10 deposited with the CCDC.
2018-05-07 downloaded from the CCDC.
;
_cell_angle_alpha 90
_cell_angle_beta 90
_cell_angle_gamma 90
_cell_formula_units_Z 4
_cell_length_a 6.4849(5)
_cell_length_b 7.9199(6)
_cell_length_c 21.9097(17)
_cell_measurement_reflns_used 9921
_cell_measurement_temperature 205
_cell_measurement_theta_max 70.17
_cell_measurement_theta_min 4.04
_cell_volume 1125.28(15)
_computing_cell_refinement 'SAINT v8.34A (Bruker, 2013)'
_computing_data_reduction 'SAINT v8.34A (Bruker, 2013)'
_computing_molecular_graphics 'Olex2 (Dolomanov et al., 2009)'
_computing_publication_material 'Olex2 (Dolomanov et al., 2009)'
_computing_structure_refinement 'ShelXL (Sheldrick, 2015)'
_computing_structure_solution 'ShelXT (Sheldrick, 2015)'
_diffrn_ambient_temperature 205
_diffrn_measured_fraction_theta_full 0.979
_diffrn_measured_fraction_theta_max 0.979
_diffrn_measurement_device_type 'Bruker APEX-II CCD'
_diffrn_measurement_method '\f and \w scans'
_diffrn_radiation_type CuK\a
_diffrn_radiation_wavelength 1.54178
_diffrn_reflns_av_R_equivalents 0.0310
_diffrn_reflns_av_unetI/netI 0.0170
_diffrn_reflns_Laue_measured_fraction_full 0.979
_diffrn_reflns_Laue_measured_fraction_max 0.979
_diffrn_reflns_limit_h_max 7
_diffrn_reflns_limit_h_min -7
_diffrn_reflns_limit_k_max 9
_diffrn_reflns_limit_k_min -9
_diffrn_reflns_limit_l_max 25
_diffrn_reflns_limit_l_min -25
_diffrn_reflns_number 12229
_diffrn_reflns_point_group_measured_fraction_full 0.969
_diffrn_reflns_point_group_measured_fraction_max 0.969
_diffrn_reflns_theta_full 66.595
_diffrn_reflns_theta_max 66.595
_diffrn_reflns_theta_min 4.035
_diffrn_standards_number 0
_exptl_absorpt_coefficient_mu 0.651
_exptl_absorpt_correction_T_max 0.7534
_exptl_absorpt_correction_T_min 0.6773
_exptl_absorpt_correction_type multi-scan
_exptl_absorpt_process_details
'SADABS-2014/5 (Bruker,2014/5) was used for absorption correction. wR2(int) was 0.1131 before and 0.0437 after correction. The Ratio of minimum to maximum transmission is 0.8990. The \l/2 correction factor is 0.00150.'
_exptl_crystal_colour colourless
_exptl_crystal_colour_primary colourless
_exptl_crystal_density_diffrn 1.306
_exptl_crystal_description block
_exptl_crystal_F_000 464
_exptl_crystal_size_max 0.25
_exptl_crystal_size_mid 0.13
_exptl_crystal_size_min 0.11
_refine_diff_density_max 0.108
_refine_diff_density_min -0.171
_refine_diff_density_rms 0.038
_refine_ls_abs_structure_details
;
 Flack x determined using 758 quotients [(I+)-(I-)]/[(I+)+(I-)]
 (Parsons, Flack and Wagner, Acta Cryst. B69 (2013) 249-259).
;
_refine_ls_abs_structure_Flack -0.09(6)
_refine_ls_extinction_method none
_refine_ls_goodness_of_fit_ref 1.096
_refine_ls_hydrogen_treatment constr
_refine_ls_matrix_type full
_refine_ls_number_parameters 154
_refine_ls_number_reflns 1930
_refine_ls_number_restraints 0
_refine_ls_restrained_S_all 1.096
_refine_ls_R_factor_all 0.0273
_refine_ls_R_factor_gt 0.0271
_refine_ls_shift/su_max 0.000
_refine_ls_shift/su_mean 0.000
_refine_ls_structure_factor_coef Fsqd
_refine_ls_weighting_details 'w=1/[\s^2^(Fo^2^)+(0.0341P)^2^+0.1661P] where P=(Fo^2^+2Fc^2^)/3'
_refine_ls_weighting_scheme calc
_refine_ls_wR_factor_gt 0.0676
_refine_ls_wR_factor_ref 0.0677
_reflns_Friedel_coverage 0.658
_reflns_Friedel_fraction_full 0.954
_reflns_Friedel_fraction_max 0.954
_reflns_number_gt 1918
_reflns_number_total 1930
_reflns_threshold_expression 'I > 2\s(I)'
_cod_data_source_file c8ob00840j2.cif
_cod_data_source_block cu_2017553_0m
_cod_depositor_comments 'Adding full bibliography for 7156248.cif.'
_cod_database_code 7156248
_shelx_shelxl_version_number 2014/7
_shelx_space_group_comment
;
The symmetry employed for this shelxl refinement is uniquely defined
by the following loop, which should always be used as a source of
symmetry information in preference to the above space-group names.
They are only intended as comments.
;
_olex2_refinement_description
;
1. Fixed Uiso
 At 1.2 times of:
  All C(H) groups, All C(H,H) groups
2.a Secondary CH2 refined with riding coordinates:
 C10(H10A,H10B)
2.b Aromatic/amide H refined with riding coordinates:
 C4(H4), C9(H9), C6(H6), C17(H17), C8(H8), C7(H7), C14(H14), C15(H15), C16(H16)
;
_olex2_submission_special_instructions 'No special instructions were received'

loop_
_space_group_symop_operation_xyz
'x, y, z'
'-x+1/2, -y, z+1/2'
'-x, y+1/2, -z+1/2'
'x+1/2, -y+1/2, -z'

loop_
_atom_site_label
_atom_site_type_symbol
_atom_site_fract_x
_atom_site_fract_y
_atom_site_fract_z
_atom_site_U_iso_or_equiv
_atom_site_adp_type
_atom_site_occupancy
_atom_site_site_symmetry_order
_atom_site_calc_flag
_atom_site_refinement_flags_posn
O11 O -0.09289(19) 0.72290(18) 0.38945(6) 0.0469(4) Uani 1 1 d .
N5 N 0.3547(2) 0.67340(17) 0.44963(6) 0.0301(3) Uani 1 1 d .
C3 C 0.4915(2) 0.40441(19) 0.44266(7) 0.0271(3) Uani 1 1 d .
C4 C 0.4986(3) 0.5754(2) 0.46842(7) 0.0307(4) Uani 1 1 d .
H4 H 0.6001 0.6100 0.4964 0.037 Uiso 1 1 calc R
C2 C 0.3208(2) 0.4020(2) 0.40426(7) 0.0255(3) Uani 1 1 d .
C1 C 0.2273(2) 0.5761(2) 0.40510(7) 0.0263(4) Uani 1 1 d .
C13 C 0.2219(3) 0.6713(2) 0.34505(7) 0.0288(4) Uani 1 1 d .
C9 C 0.6111(3) 0.2616(2) 0.45185(8) 0.0343(4) Uani 1 1 d .
H9 H 0.7267 0.2647 0.4777 0.041 Uiso 1 1 calc R
C6 C 0.2646(3) 0.2545(2) 0.37487(8) 0.0346(4) Uani 1 1 d .
H6 H 0.1487 0.2514 0.3491 0.042 Uiso 1 1 calc R
C12 C 0.0360(3) 0.7559(2) 0.34139(8) 0.0361(4) Uani 1 1 d .
C10 C -0.0020(3) 0.5834(2) 0.42248(8) 0.0338(4) Uani 1 1 d .
H10A H -0.0706 0.4775 0.4115 0.041 Uiso 1 1 calc R
H10B H -0.0171 0.6007 0.4665 0.041 Uiso 1 1 calc R
C17 C 0.3688(3) 0.6914(2) 0.30024(8) 0.0399(4) Uani 1 1 d .
H17 H 0.4959 0.6346 0.3026 0.048 Uiso 1 1 calc R
C8 C 0.5561(3) 0.1147(2) 0.42196(8) 0.0394(4) Uani 1 1 d .
H8 H 0.6358 0.0166 0.4271 0.047 Uiso 1 1 calc R
C7 C 0.3837(3) 0.1110(2) 0.38431(8) 0.0411(4) Uani 1 1 d .
H7 H 0.3469 0.0096 0.3649 0.049 Uiso 1 1 calc R
C14 C -0.0097(4) 0.8643(3) 0.29372(10) 0.0517(5) Uani 1 1 d .
H14 H -0.1358 0.9225 0.2918 0.062 Uiso 1 1 calc R
C15 C 0.1391(4) 0.8828(3) 0.24907(10) 0.0577(6) Uani 1 1 d .
H15 H 0.1130 0.9555 0.2161 0.069 Uiso 1 1 calc R
C16 C 0.3246(4) 0.7979(3) 0.25137(9) 0.0542(6) Uani 1 1 d .
H16 H 0.4215 0.8120 0.2199 0.065 Uiso 1 1 calc R

loop_
_atom_site_aniso_label
_atom_site_aniso_U_11
_atom_site_aniso_U_22
_atom_site_aniso_U_33
_atom_site_aniso_U_23
_atom_site_aniso_U_13
_atom_site_aniso_U_12
O11 0.0288(6) 0.0480(8) 0.0639(9) 0.0104(6) 0.0001(6) 0.0077(6)
N5 0.0292(7) 0.0282(7) 0.0330(7) -0.0047(6) 0.0012(5) -0.0031(6)
C3 0.0246(8) 0.0276(8) 0.0292(8) 0.0033(6) 0.0017(6) -0.0029(7)
C4 0.0262(9) 0.0327(9) 0.0331(8) -0.0015(7) -0.0024(7) -0.0061(7)
C2 0.0272(8) 0.0233(8) 0.0261(7) 0.0035(6) 0.0019(6) -0.0020(6)
C1 0.0264(8) 0.0239(8) 0.0284(8) -0.0016(6) -0.0004(6) -0.0020(6)
C13 0.0362(9) 0.0192(8) 0.0309(8) -0.0028(6) -0.0027(7) -0.0018(7)
C9 0.0299(8) 0.0338(9) 0.0391(9) 0.0102(7) -0.0011(7) 0.0002(8)
C6 0.0427(10) 0.0264(8) 0.0347(9) 0.0005(7) -0.0066(7) -0.0044(8)
C12 0.0353(9) 0.0304(9) 0.0425(9) 0.0010(8) -0.0104(7) -0.0020(8)
C10 0.0286(9) 0.0333(9) 0.0395(9) 0.0027(7) 0.0014(7) -0.0011(7)
C17 0.0552(11) 0.0251(8) 0.0393(9) -0.0008(7) 0.0106(8) 0.0008(8)
C8 0.0446(11) 0.0265(9) 0.0472(10) 0.0086(8) 0.0039(8) 0.0067(8)
C7 0.0582(12) 0.0211(8) 0.0440(10) -0.0001(7) -0.0019(9) -0.0011(8)
C14 0.0559(13) 0.0373(10) 0.0618(13) 0.0099(9) -0.0267(11) 0.0000(10)
C15 0.0952(18) 0.0366(11) 0.0415(11) 0.0119(9) -0.0221(12) -0.0094(12)
C16 0.0937(18) 0.0332(10) 0.0358(10) 0.0023(8) 0.0117(10) -0.0077(11)

loop_
_atom_type_symbol
_atom_type_description
_atom_type_scat_dispersion_real
_atom_type_scat_dispersion_imag
_atom_type_scat_source
C C 0.0181 0.0091 'International Tables Vol C Tables 4.2.6.8 and 6.1.1.4'
H H 0.0000 0.0000 'International Tables Vol C Tables 4.2.6.8 and 6.1.1.4'
N N 0.0311 0.0180 'International Tables Vol C Tables 4.2.6.8 and 6.1.1.4'
O O 0.0492 0.0322 'International Tables Vol C Tables 4.2.6.8 and 6.1.1.4'

loop_
_geom_angle_atom_site_label_1
_geom_angle_atom_site_label_2
_geom_angle_atom_site_label_3
_geom_angle
C12 O11 C10 106.37(13)
C4 N5 C1 107.46(13)
C2 C3 C4 105.70(14)
C9 C3 C4 132.77(15)
C9 C3 C2 121.48(15)
N5 C4 C3 114.36(15)
N5 C4 H4 122.8
C3 C4 H4 122.8
C3 C2 C1 107.46(13)
C6 C2 C3 120.21(15)
C6 C2 C1 132.31(15)
N5 C1 C2 104.96(12)
N5 C1 C13 108.86(13)
N5 C1 C10 110.75(13)
C2 C1 C13 116.98(13)
C2 C1 C10 115.30(14)
C13 C1 C10 99.99(13)
C12 C13 C1 108.17(14)
C17 C13 C1 131.27(15)
C17 C13 C12 120.41(16)
C3 C9 H9 120.9
C8 C9 C3 118.25(15)
C8 C9 H9 120.9
C2 C6 H6 120.8
C2 C6 C7 118.37(15)
C7 C6 H6 120.8
O11 C12 C13 113.29(15)
O11 C12 C14 124.61(18)
C13 C12 C14 122.09(19)
O11 C10 C1 107.43(14)
O11 C10 H10A 110.2
O11 C10 H10B 110.2
C1 C10 H10A 110.2
C1 C10 H10B 110.2
H10A C10 H10B 108.5
C13 C17 H17 120.8
C13 C17 C16 118.39(19)
C16 C17 H17 120.8
C9 C8 H8 119.8
C9 C8 C7 120.44(16)
C7 C8 H8 119.8
C6 C7 C8 121.23(17)
C6 C7 H7 119.4
C8 C7 H7 119.4
C12 C14 H14 121.6
C15 C14 C12 116.8(2)
C15 C14 H14 121.6
C14 C15 H15 118.9
C16 C15 C14 122.12(19)
C16 C15 H15 118.9
C17 C16 H16 119.9
C15 C16 C17 120.2(2)
C15 C16 H16 119.9

loop_
_geom_bond_atom_site_label_1
_geom_bond_atom_site_label_2
_geom_bond_distance
O11 C12 1.370(2)
O11 C10 1.446(2)
N5 C4 1.282(2)
N5 C1 1.493(2)
C3 C4 1.468(2)
C3 C2 1.391(2)
C3 C9 1.386(2)
C4 H4 0.9400
C2 C1 1.506(2)
C2 C6 1.383(2)
C1 C13 1.517(2)
C1 C10 1.537(2)
C13 C12 1.381(2)
C13 C17 1.378(2)
C9 H9 0.9400
C9 C8 1.382(3)
C6 H6 0.9400
C6 C7 1.389(3)
C12 C14 1.384(3)
C10 H10A 0.9800
C10 H10B 0.9800
C17 H17 0.9400
C17 C16 1.393(3)
C8 H8 0.9400
C8 C7 1.390(3)
C7 H7 0.9400
C14 H14 0.9400
C14 C15 1.382(3)
C15 H15 0.9400
C15 C16 1.379(4)
C16 H16 0.9400
